data_7135425
loop_
_publ_author_name
'Nakamura, Shuto'
'Kawaguchi, Soki'
'Nishimura, Yuta'
'Harimoto, Takashi'
'Hasegawa, Jun-Ya'
'Suzuki, Takanori'
'Ishigaki, Yusuke'

_publ_section_title
;
 Nitrogen-centred helical acridiniums with a 6-7-6-6 fused ring skeleton.
;
_journal_issue 14
_journal_name_full 'Chemical communications (Cambridge, England)'
_journal_page_first 4268
_journal_page_last 4271
_journal_paper_doi 10.1039/d5cc06029j
_journal_volume 62
_journal_year 2026
_chemical_formula_moiety 'B F4, C34 H26 N'
_chemical_formula_sum 'C34 H26 B F4 N'
_chemical_formula_weight 535.37
_chemical_name_systematic yi240209-nsmr
_space_group_crystal_system orthorhombic
_space_group_IT_number 19
_space_group_name_Hall 'P 2ac 2ab'
_space_group_name_H-M_alt 'P 21 21 21'
_atom_sites_solution_hydrogens geom
_atom_sites_solution_primary dual
_audit_creation_date 2024-02-10
_audit_creation_method
;
Olex2 1.5
(compiled 2023.08.24 svn.re1ec1418 for OlexSys, GUI svn.r6817)
;
_audit_update_record
;
2025-10-17 deposited with the CCDC.	2026-01-22 downloaded from the CCDC.
;
_cell_angle_alpha 90
_cell_angle_beta 90
_cell_angle_gamma 90
_cell_formula_units_Z 4
_cell_length_a 11.24384(10)
_cell_length_b 13.79725(13)
_cell_length_c 17.01571(15)
_cell_measurement_reflns_used 14426
_cell_measurement_temperature 150
_cell_measurement_theta_max 76.6930
_cell_measurement_theta_min 4.1010
_cell_volume 2639.72(4)
_computing_cell_refinement 'CrysAlisPro 1.171.41.113a (Rigaku OD, 2021)'
_computing_data_collection 'CrysAlisPro 1.171.41.113a (Rigaku OD, 2021)'
_computing_data_reduction 'CrysAlisPro 1.171.41.113a (Rigaku OD, 2021)'
_computing_molecular_graphics 'Olex2 1.5 (Dolomanov et al., 2009)'
_computing_publication_material 'Olex2 1.5 (Dolomanov et al., 2009)'
_computing_structure_refinement 'SHELXL 2018/3 (Sheldrick, 2015)'
_computing_structure_solution 'SHELXT 2018/2 (Sheldrick, 2018)'
_diffrn_ambient_temperature 150
_diffrn_detector 'Hybrid Pixel Array Detector'
_diffrn_detector_area_resol_mean 10.0000
_diffrn_detector_type HyPix
_diffrn_measured_fraction_theta_full 1.000
_diffrn_measured_fraction_theta_max 0.979
_diffrn_measurement_details
;
List of Runs (angles in degrees, time in seconds):

  # Type    Start    End  Width  t~exp~   \w     \q     \k     \f   Frames
#--------------------------------------------------------------------------
  1  \w   -120.00 -20.00   0.50    1.27    --  -42.91 -38.00  45.00  200
  2  \w   -113.00 -32.00   0.50    6.34    -- -106.00 128.00-104.00  162
  3  \w     81.00 178.00   0.50    6.34    --  112.36  83.00  10.00  194
  4  \w     90.00 178.00   0.50    6.34    --  112.36  38.00-159.00  176
  5  \w     39.00 114.00   0.50    6.34    --  112.36-128.00-178.00  150
  6  \w    -26.00  38.00   0.50    1.27    --  -42.91  19.00   0.00  128
  7  \w    -34.00  43.00   0.50    1.27    --   42.91 -38.00-120.00  154
  8  \w     73.00 118.00   0.50    1.27    --   42.91 125.00  30.00   90
  9  \w   -105.00 -32.00   0.50    6.34    -- -106.00  77.00-150.00  146
 10  \w     39.00  71.00   0.50    6.34    --  112.36 -61.00-120.00   64
 11  \w     39.00  71.00   0.50    6.34    --  112.36 -61.00 120.00   64
 12  \w     39.00  71.00   0.50    6.34    --  112.36 -61.00  90.00   64
 13  \w     39.00  71.00   0.50    6.34    --  112.36 -61.00 -90.00   64
 14  \w     39.00 105.00   0.50    6.34    --  112.36 -95.00-150.00  132
 15  \w     39.00  69.00   0.50    6.34    --  112.36 -61.00  30.00   60
 16  \w   -154.00-129.00   0.50   10.28    -- -106.00 -38.00  45.00   50
 17  \w     77.00 103.00   0.50    3.70    --   43.16 125.00  60.00   52
 18  \w     73.00  98.00   0.50    3.70    --   43.16 125.00-180.00   50
 19  \w    -95.00 -47.00   0.50   10.28    -- -106.00  77.00 -90.00   96
 20  \w     76.00 101.00   0.50   10.28    --  112.36-125.00  90.00   50
 21  \w     46.00  73.00   0.50   10.28    --  112.36-125.00  90.00   54
 22  \w    124.00 150.00   0.50   10.28    --  112.36  61.00 -60.00   52
 23  \w     39.00  64.00   0.50   10.28    --  112.36 -61.00  60.00   50
 24  \w    110.00 135.00   0.50   10.28    --  112.36  38.00-159.00   50
 25  \w     39.00  64.00   0.50   10.28    --  112.36 -61.00 -60.00   50
 26  \w   -106.00 -22.00   0.50    3.70    --  -43.16 142.00  66.00  168
 27  \w   -116.00 -20.00   0.50    3.70    --  -43.16 -57.00 -60.00  192
 28  \w   -116.00 -14.00   0.50    3.70    --  -43.16 -77.00  30.00  204
 29  \w   -116.00 -14.00   0.50    3.70    --  -43.16 -77.00-150.00  204
 30  \w     14.00 116.00   0.50    3.70    --   43.16  77.00 150.00  204
 31  \w     62.00  87.00   0.50   10.28    --  112.36  15.00 150.00   50
 32  \w    110.00 135.00   0.50   10.28    --  112.36  38.00-159.00   50
;
_diffrn_measurement_device 'four-circle diffractometer'
_diffrn_measurement_device_type 'XtaLAB Synergy, Single source at home/near, HyPix'
_diffrn_measurement_method '\w scans'
_diffrn_orient_matrix_type 'CrysAlisPro convention (1999,Acta A55,543-557)'
_diffrn_orient_matrix_UB_11 0.0361373000
_diffrn_orient_matrix_UB_12 0.0629056000
_diffrn_orient_matrix_UB_13 0.0708754000
_diffrn_orient_matrix_UB_21 -0.0573226000
_diffrn_orient_matrix_UB_22 -0.0742390000
_diffrn_orient_matrix_UB_23 0.0560784000
_diffrn_orient_matrix_UB_31 0.1190823000
_diffrn_orient_matrix_UB_32 -0.0547561000
_diffrn_orient_matrix_UB_33 0.0054321000
_diffrn_radiation_monochromator mirror
_diffrn_radiation_probe x-ray
_diffrn_radiation_type 'Cu K\a'
_diffrn_radiation_wavelength 1.54184
_diffrn_reflns_av_R_equivalents 0.0318
_diffrn_reflns_av_unetI/netI 0.0211
_diffrn_reflns_Laue_measured_fraction_full 1.000
_diffrn_reflns_Laue_measured_fraction_max 0.979
_diffrn_reflns_limit_h_max 14
_diffrn_reflns_limit_h_min -11
_diffrn_reflns_limit_k_max 16
_diffrn_reflns_limit_k_min -17
_diffrn_reflns_limit_l_max 21
_diffrn_reflns_limit_l_min -21
_diffrn_reflns_number 26421
_diffrn_reflns_point_group_measured_fraction_full 1.000
_diffrn_reflns_point_group_measured_fraction_max 0.965
_diffrn_reflns_theta_full 67.684
_diffrn_reflns_theta_max 77.602
_diffrn_reflns_theta_min 4.125
_diffrn_source 'micro-focus sealed X-ray tube'
_diffrn_source_type 'PhotonJet (Cu) X-ray Source'
_exptl_absorpt_coefficient_mu 0.800
_exptl_absorpt_correction_T_max 1.00000
_exptl_absorpt_correction_T_min 0.39207
_exptl_absorpt_correction_type multi-scan
_exptl_absorpt_process_details
;
CrysAlisPro 1.171.41.113a (Rigaku Oxford Diffraction, 2021)
Empirical absorption correction using spherical harmonics,
implemented in SCALE3 ABSPACK scaling algorithm.
;
_exptl_crystal_colour red
_exptl_crystal_colour_primary red
_exptl_crystal_density_diffrn 1.347
_exptl_crystal_description plate
_exptl_crystal_F_000 1112
_exptl_crystal_recrystallization_method 'obtained by recrystallization from THF/hexane'
_exptl_crystal_size_max 0.114
_exptl_crystal_size_mid 0.07
_exptl_crystal_size_min 0.042
_refine_diff_density_max 0.220
_refine_diff_density_min -0.151
_refine_diff_density_rms 0.030
_refine_ls_abs_structure_details
;
 Flack x determined using 2085 quotients [(I+)-(I-)]/[(I+)+(I-)]
 (Parsons, Flack and Wagner, Acta Cryst. B69 (2013) 249-259).
;
_refine_ls_abs_structure_Flack 0.02(5)
_refine_ls_extinction_method none
_refine_ls_goodness_of_fit_ref 1.031
_refine_ls_hydrogen_treatment constr
_refine_ls_matrix_type full
_refine_ls_number_parameters 391
_refine_ls_number_reflns 5436
_refine_ls_number_restraints 21
_refine_ls_restrained_S_all 1.048
_refine_ls_R_factor_all 0.0366
_refine_ls_R_factor_gt 0.0340
_refine_ls_shift/su_max 0.000
_refine_ls_shift/su_mean 0.000
_refine_ls_structure_factor_coef Fsqd
_refine_ls_weighting_details 'w=1/[\s^2^(Fo^2^)+(0.0483P)^2^+0.4552P] where P=(Fo^2^+2Fc^2^)/3'
_refine_ls_weighting_scheme calc
_refine_ls_wR_factor_gt 0.0877
_refine_ls_wR_factor_ref 0.0892
_reflns_Friedel_coverage 0.752
_reflns_Friedel_fraction_full 1.000
_reflns_Friedel_fraction_max 0.948
_reflns_number_gt 5127
_reflns_number_total 5436
_reflns_threshold_expression 'I > 2\s(I)'
_cod_data_source_file d5cc06029j2.cif
_cod_data_source_block yi240209-nsmr_auto
_cod_database_code 7135425
_shelx_shelxl_version_number 2018/3
_chemical_oxdiff_formula 'C34 H26 B F4 N'
_chemical_oxdiff_usercomment '150 K'
_shelx_space_group_comment
;
The symmetry employed for this shelxl refinement is uniquely defined
by the following loop, which should always be used as a source of
symmetry information in preference to the above space-group names.
They are only intended as comments.
;
_olex2_refinement_description
;
1. Fixed Uiso
 At 1.2 times of:
  All C(H) groups
 At 1.5 times of:
  All C(H,H,H) groups
2. Restrained distances
 F1-B1 \\sim F3-B1 \\sim F2-B1 \\sim F4-B1 \\sim F4A-B1 \\sim F3A-B1 \\sim
F2A-B1
 with sigma of 0.02
3. Uiso/Uaniso restraints and constraints
F4 \\sim F2 \\sim F3: within 2A with sigma of 0.04 and sigma for terminal atoms
of 0.08 within 2A
F4A \\sim F2A \\sim F3A: within 2A with sigma of 0.04 and sigma for terminal
atoms of 0.08 within 2A
4. Rigid body (RIGU) restrains
 F4, F2, F3
 with sigma for 1-2 distances of 0.004 and sigma for 1-3 distances of 0.004
 F4A, F2A, F3A
 with sigma for 1-2 distances of 0.004 and sigma for 1-3 distances of 0.004
5. Others
 Fixed Sof: F3(0.5) F2(0.5) F4(0.5) F4A(0.5) F3A(0.5) F2A(0.5)
6.a Aromatic/amide H refined with riding coordinates:
 C16(H16), C17(H17), C3(H3), C15(H15), C28(H28), C24(H24), C22(H22), C21(H21),
 C30(H30), C12(H12), C23(H23), C9(H9), C6(H6), C10(H10), C5(H5), C11(H11),
 C4(H4)
6.b Idealised Me refined as rotating group:
 C32(H32A,H32B,H32C), C33(H33A,H33B,H33C), C34(H34A,H34B,H34C)
;
_olex2_submission_original_sample_id yi240209-nsmr
_olex2_submission_special_instructions 'No special instructions were received'
_oxdiff_exptl_absorpt_empirical_details
;
Empirical correction (ABSPACK) includes:
- Absorption correction using spherical harmonics
- Frame scaling
;
_oxdiff_exptl_absorpt_empirical_full_max 2.049
_oxdiff_exptl_absorpt_empirical_full_min 0.728

loop_
_space_group_symop_operation_xyz
'x, y, z'
'-x+1/2, -y, z+1/2'
'-x, y+1/2, -z+1/2'
'x+1/2, -y+1/2, -z'

loop_
_atom_site_label
_atom_site_type_symbol
_atom_site_fract_x
_atom_site_fract_y
_atom_site_fract_z
_atom_site_U_iso_or_equiv
_atom_site_adp_type
_atom_site_occupancy
_atom_site_site_symmetry_order
_atom_site_calc_flag
_atom_site_refinement_flags_posn
_atom_site_refinement_flags_adp
_atom_site_refinement_flags_occupancy
_atom_site_disorder_assembly
_atom_site_disorder_group
F1 F 0.89762(14) 0.16292(11) 0.84498(8) 0.0517(4) Uani 1 1 d D . . . .
N1 N 0.52685(15) 0.31626(11) 0.65184(9) 0.0285(3) Uani 1 1 d . . . . .
F3 F 0.8710(9) 0.1076(8) 0.9675(6) 0.131(5) Uani 0.5 1 d D . P A 1
F2 F 0.9269(7) 0.2610(4) 0.9497(5) 0.082(2) Uani 0.5 1 d D . P A 1
C18 C 0.52816(17) 0.42073(14) 0.53815(11) 0.0274(4) Uani 1 1 d . . . . .
C29 C 0.7383(2) 0.40969(15) 0.26857(12) 0.0348(4) Uani 1 1 d . . . . .
C26 C 0.64273(18) 0.37182(14) 0.41665(11) 0.0290(4) Uani 1 1 d . . . . .
C25 C 0.57995(18) 0.24274(14) 0.60996(12) 0.0299(4) Uani 1 1 d . . . . .
C14 C 0.39834(18) 0.45869(13) 0.65146(11) 0.0279(4) Uani 1 1 d . . . . .
C19 C 0.59318(17) 0.34999(14) 0.49624(11) 0.0283(4) Uani 1 1 d . . . . .
C16 C 0.43729(19) 0.57873(15) 0.54840(12) 0.0333(4) Uani 1 1 d . . . . .
H16 H 0.428474 0.643355 0.530031 0.040 Uiso 1 1 calc R U . . .
C20 C 0.60970(18) 0.25784(14) 0.52959(12) 0.0300(4) Uani 1 1 d . . . . .
C17 C 0.50484(19) 0.51444(15) 0.50726(12) 0.0322(4) Uani 1 1 d . . . . .
H17 H 0.536569 0.532382 0.457604 0.039 Uiso 1 1 calc R U . . .
C1 C 0.48378(17) 0.39818(13) 0.61477(11) 0.0265(4) Uani 1 1 d . . . . .
C3 C 0.6761(2) 0.31632(16) 0.75415(14) 0.0406(5) Uani 1 1 d . . . . .
H3 H 0.733217 0.307656 0.713593 0.049 Uiso 1 1 calc R U . . .
C7 C 0.4702(2) 0.34092(14) 0.79282(11) 0.0359(5) Uani 1 1 d . . . . .
C2 C 0.5556(2) 0.32368(14) 0.73582(11) 0.0330(4) Uani 1 1 d . . . . .
C31 C 0.75916(19) 0.40704(15) 0.41054(12) 0.0337(4) Uani 1 1 d . . . . .
C15 C 0.38048(19) 0.54931(14) 0.61823(12) 0.0307(4) Uani 1 1 d . . . . .
H15 H 0.327907 0.593256 0.643543 0.037 Uiso 1 1 calc R U . . .
C28 C 0.6242(2) 0.37454(16) 0.27618(12) 0.0360(5) Uani 1 1 d . . . . .
H28 H 0.578123 0.363648 0.230234 0.043 Uiso 1 1 calc R U . . .
C13 C 0.31296(19) 0.42163(14) 0.71150(12) 0.0317(4) Uani 1 1 d . . . . .
C24 C 0.60736(19) 0.15342(15) 0.64644(12) 0.0343(4) Uani 1 1 d . . . . .
H24 H 0.590355 0.143704 0.700559 0.041 Uiso 1 1 calc R U . . .
C22 C 0.6866(2) 0.09431(16) 0.52299(14) 0.0386(5) Uani 1 1 d . . . . .
H22 H 0.721481 0.042809 0.493960 0.046 Uiso 1 1 calc R U . . .
C21 C 0.66405(19) 0.18040(15) 0.48720(13) 0.0345(4) Uani 1 1 d . . . . .
H21 H 0.684605 0.189086 0.433506 0.041 Uiso 1 1 calc R U . . .
C27 C 0.57444(18) 0.35445(16) 0.34968(12) 0.0345(4) Uani 1 1 d . . . . .
C30 C 0.80456(19) 0.42563(16) 0.33612(13) 0.0369(5) Uani 1 1 d . . . . .
H30 H 0.883266 0.449976 0.331348 0.044 Uiso 1 1 calc R U . . .
C12 C 0.1936(2) 0.44784(16) 0.70237(14) 0.0390(5) Uani 1 1 d . . . . .
H12 H 0.171464 0.488166 0.659549 0.047 Uiso 1 1 calc R U . . .
C23 C 0.6586(2) 0.08109(15) 0.60307(14) 0.0380(5) Uani 1 1 d . . . . .
H23 H 0.675631 0.020696 0.627410 0.046 Uiso 1 1 calc R U . . .
C9 C 0.2553(3) 0.32988(16) 0.82661(14) 0.0458(6) Uani 1 1 d . . . . .
H9 H 0.275730 0.289059 0.869483 0.055 Uiso 1 1 calc R U . . .
C6 C 0.5103(3) 0.34416(16) 0.87137(13) 0.0466(6) Uani 1 1 d . . . . .
H6 H 0.454091 0.353869 0.912294 0.056 Uiso 1 1 calc R U . . .
C8 C 0.3449(2) 0.36132(14) 0.77495(12) 0.0354(5) Uani 1 1 d . . . . .
C10 C 0.1385(2) 0.35698(18) 0.81638(16) 0.0522(7) Uani 1 1 d . . . . .
H10 H 0.079450 0.334857 0.852025 0.063 Uiso 1 1 calc R U . . .
C32 C 0.4504(2) 0.3133(2) 0.35484(14) 0.0554(7) Uani 1 1 d . . . . .
H32A H 0.454590 0.244951 0.370205 0.083 Uiso 1 1 calc R U . . .
H32B H 0.411367 0.318795 0.303538 0.083 Uiso 1 1 calc R U . . .
H32C H 0.404669 0.349488 0.394128 0.083 Uiso 1 1 calc R U . . .
C5 C 0.6282(3) 0.33369(18) 0.89030(14) 0.0532(7) Uani 1 1 d . . . . .
H5 H 0.652290 0.334659 0.943799 0.064 Uiso 1 1 calc R U . . .
C11 C 0.1071(2) 0.41641(18) 0.75426(16) 0.0501(6) Uani 1 1 d . . . . .
H11 H 0.026586 0.435501 0.747290 0.060 Uiso 1 1 calc R U . . .
C33 C 0.7896(3) 0.43029(19) 0.18819(14) 0.0494(6) Uani 1 1 d . . . . .
H33A H 0.867618 0.399210 0.183473 0.074 Uiso 1 1 calc R U . . .
H33B H 0.798218 0.500438 0.181205 0.074 Uiso 1 1 calc R U . . .
H33C H 0.736110 0.404569 0.147765 0.074 Uiso 1 1 calc R U . . .
C4 C 0.7119(3) 0.32172(18) 0.83157(15) 0.0509(6) Uani 1 1 d . . . . .
H4 H 0.793920 0.317220 0.844524 0.061 Uiso 1 1 calc R U . . .
C34 C 0.8337(2) 0.4247(2) 0.48320(14) 0.0497(6) Uani 1 1 d . . . . .
H34A H 0.794173 0.472657 0.516747 0.075 Uiso 1 1 calc R U . . .
H34B H 0.912116 0.449164 0.467670 0.075 Uiso 1 1 calc R U . . .
H34C H 0.843133 0.363888 0.512238 0.075 Uiso 1 1 calc R U . . .
B1 B 0.9327(3) 0.1656(2) 0.92297(16) 0.0460(6) Uani 1 1 d D . . . .
F4 F 1.0549(7) 0.1502(7) 0.9286(5) 0.105(3) Uani 0.5 1 d D . P A 1
F4A F 1.0171(8) 0.0970(7) 0.9343(5) 0.121(3) Uani 0.5 1 d D . P A 2
F3A F 0.8373(6) 0.1362(7) 0.9686(5) 0.0636(19) Uani 0.5 1 d D . P A 2
F2A F 0.9606(9) 0.2526(5) 0.9440(4) 0.125(4) Uani 0.5 1 d D . P A 2

loop_
_atom_site_aniso_label
_atom_site_aniso_U_11
_atom_site_aniso_U_22
_atom_site_aniso_U_33
_atom_site_aniso_U_23
_atom_site_aniso_U_13
_atom_site_aniso_U_12
F1 0.0652(9) 0.0544(8) 0.0357(6) -0.0014(6) -0.0023(7) 0.0053(7)
N1 0.0342(8) 0.0253(8) 0.0260(7) 0.0017(6) 0.0019(7) 0.0012(6)
F3 0.233(12) 0.103(7) 0.057(4) 0.030(4) -0.038(6) -0.125(8)
F2 0.114(4) 0.055(3) 0.078(4) -0.025(3) -0.050(3) 0.026(3)
C18 0.0288(9) 0.0285(9) 0.0249(8) 0.0011(7) 0.0005(7) -0.0016(8)
C29 0.0412(11) 0.0303(10) 0.0328(10) -0.0029(8) 0.0094(9) -0.0026(9)
C26 0.0318(10) 0.0283(9) 0.0270(9) -0.0005(7) 0.0045(8) 0.0018(8)
C25 0.0323(10) 0.0268(9) 0.0306(10) -0.0012(8) 0.0011(8) 0.0000(8)
C14 0.0328(9) 0.0265(9) 0.0246(8) -0.0020(7) -0.0019(8) -0.0003(8)
C19 0.0278(9) 0.0307(9) 0.0265(9) -0.0008(7) -0.0003(7) -0.0027(8)
C16 0.0407(11) 0.0267(9) 0.0325(10) 0.0030(8) -0.0031(9) 0.0020(8)
C20 0.0298(9) 0.0306(10) 0.0294(9) -0.0016(8) 0.0014(8) -0.0017(8)
C17 0.0359(10) 0.0322(10) 0.0284(9) 0.0035(8) 0.0025(8) 0.0001(8)
C1 0.0302(9) 0.0232(9) 0.0262(9) 0.0000(7) -0.0018(7) -0.0009(7)
C3 0.0496(13) 0.0315(10) 0.0406(11) 0.0023(9) -0.0054(10) 0.0050(9)
C7 0.0575(13) 0.0237(9) 0.0266(9) 0.0022(7) 0.0035(9) 0.0014(9)
C2 0.0476(12) 0.0247(9) 0.0268(9) 0.0032(7) -0.0020(9) 0.0026(8)
C31 0.0333(10) 0.0325(10) 0.0354(10) -0.0005(9) 0.0012(9) -0.0005(8)
C15 0.0347(10) 0.0275(9) 0.0298(9) -0.0035(8) -0.0006(8) 0.0026(8)
C28 0.0385(11) 0.0422(11) 0.0274(9) -0.0023(8) 0.0018(8) -0.0032(9)
C13 0.0414(11) 0.0254(9) 0.0284(9) -0.0063(8) 0.0067(9) -0.0014(8)
C24 0.0396(11) 0.0279(10) 0.0354(10) 0.0033(8) 0.0027(9) 0.0011(9)
C22 0.0400(11) 0.0292(10) 0.0466(12) -0.0064(9) 0.0053(10) 0.0037(9)
C21 0.0368(10) 0.0325(10) 0.0343(10) -0.0041(9) 0.0057(9) 0.0013(9)
C27 0.0322(10) 0.0406(11) 0.0307(9) 0.0007(9) 0.0031(8) -0.0030(8)
C30 0.0323(10) 0.0356(11) 0.0428(12) -0.0010(9) 0.0078(9) -0.0057(9)
C12 0.0396(11) 0.0348(11) 0.0424(12) -0.0059(9) 0.0071(10) 0.0012(9)
C23 0.0431(12) 0.0245(9) 0.0466(12) 0.0014(9) 0.0005(10) 0.0024(9)
C9 0.0700(16) 0.0290(10) 0.0384(11) -0.0014(9) 0.0216(11) -0.0050(11)
C6 0.0775(17) 0.0349(12) 0.0274(10) 0.0045(9) 0.0019(11) 0.0067(12)
C8 0.0514(12) 0.0248(9) 0.0300(9) -0.0043(8) 0.0107(9) -0.0006(9)
C10 0.0601(16) 0.0395(12) 0.0570(14) -0.0079(11) 0.0302(13) -0.0107(11)
C32 0.0413(13) 0.092(2) 0.0327(11) -0.0002(12) 0.0006(10) -0.0189(13)
C5 0.088(2) 0.0382(12) 0.0336(11) 0.0032(10) -0.0188(13) 0.0082(13)
C11 0.0437(13) 0.0434(13) 0.0631(16) -0.0109(12) 0.0165(12) -0.0039(11)
C33 0.0599(15) 0.0489(14) 0.0393(12) 0.0002(11) 0.0178(11) -0.0154(12)
C4 0.0675(16) 0.0375(12) 0.0477(14) 0.0030(11) -0.0224(13) 0.0062(11)
C34 0.0403(12) 0.0684(17) 0.0404(12) 0.0025(12) -0.0032(10) -0.0126(12)
B1 0.0525(16) 0.0483(15) 0.0372(13) 0.0067(12) -0.0042(12) -0.0003(13)
F4 0.073(3) 0.176(9) 0.066(3) 0.033(5) -0.004(3) 0.039(4)
F4A 0.122(7) 0.170(8) 0.073(3) 0.035(5) 0.007(5) 0.098(6)
F3A 0.0556(19) 0.095(5) 0.040(2) 0.011(3) 0.0032(16) -0.032(2)
F2A 0.218(9) 0.113(6) 0.045(3) 0.016(3) -0.018(4) -0.141(6)

loop_
_atom_type_symbol
_atom_type_description
_atom_type_scat_dispersion_real
_atom_type_scat_dispersion_imag
_atom_type_scat_source
C C 0.0181 0.0091 'International Tables Vol C Tables 4.2.6.8 and 6.1.1.4'
H H 0.0000 0.0000 'International Tables Vol C Tables 4.2.6.8 and 6.1.1.4'
B B 0.0090 0.0039 'International Tables Vol C Tables 4.2.6.8 and 6.1.1.4'
F F 0.0727 0.0534 'International Tables Vol C Tables 4.2.6.8 and 6.1.1.4'
N N 0.0311 0.0180 'International Tables Vol C Tables 4.2.6.8 and 6.1.1.4'

loop_
_geom_angle_atom_site_label_1
_geom_angle_atom_site_label_2
_geom_angle_atom_site_label_3
_geom_angle
_geom_angle_site_symmetry_1
_geom_angle_site_symmetry_3
_geom_angle_publ_flag
C25 N1 C1 121.24(16) . . ?
C25 N1 C2 117.39(16) . . ?
C1 N1 C2 117.65(15) . . ?
C19 C18 C17 122.53(17) . . ?
C19 C18 C1 119.36(17) . . ?
C17 C18 C1 118.10(17) . . ?
C28 C29 C30 118.55(19) . . ?
C28 C29 C33 120.4(2) . . ?
C30 C29 C33 121.0(2) . . ?
C31 C26 C19 119.05(18) . . ?
C27 C26 C19 120.01(17) . . ?
C27 C26 C31 120.91(18) . . ?
N1 C25 C20 119.45(17) . . ?
N1 C25 C24 120.65(17) . . ?
C24 C25 C20 119.88(18) . . ?
C1 C14 C13 122.38(17) . . ?
C15 C14 C1 116.72(18) . . ?
C15 C14 C13 119.66(18) . . ?
C18 C19 C26 120.72(17) . . ?
C20 C19 C18 119.33(17) . . ?
C20 C19 C26 119.94(17) . . ?
C17 C16 H16 120.0 . . ?
C17 C16 C15 119.93(19) . . ?
C15 C16 H16 120.0 . . ?
C25 C20 C21 118.48(18) . . ?
C19 C20 C25 119.32(18) . . ?
C19 C20 C21 122.02(18) . . ?
C18 C17 H17 119.8 . . ?
C16 C17 C18 120.39(19) . . ?
C16 C17 H17 119.8 . . ?
N1 C1 C18 118.15(17) . . ?
N1 C1 C14 121.21(17) . . ?
C14 C1 C18 120.64(17) . . ?
C2 C3 H3 120.2 . . ?
C4 C3 H3 120.2 . . ?
C4 C3 C2 119.5(2) . . ?
C2 C7 C6 116.5(2) . . ?
C2 C7 C8 123.56(18) . . ?
C6 C7 C8 119.8(2) . . ?
C3 C2 N1 115.22(19) . . ?
C7 C2 N1 122.75(19) . . ?
C7 C2 C3 122.0(2) . . ?
C26 C31 C34 120.88(19) . . ?
C30 C31 C26 118.37(19) . . ?
C30 C31 C34 120.75(19) . . ?
C14 C15 C16 122.54(19) . . ?
C14 C15 H15 118.7 . . ?
C16 C15 H15 118.7 . . ?
C29 C28 H28 119.1 . . ?
C29 C28 C27 121.8(2) . . ?
C27 C28 H28 119.1 . . ?
C12 C13 C14 116.91(19) . . ?
C12 C13 C8 118.8(2) . . ?
C8 C13 C14 124.25(19) . . ?
C25 C24 H24 120.3 . . ?
C23 C24 C25 119.39(19) . . ?
C23 C24 H24 120.3 . . ?
C21 C22 H22 119.9 . . ?
C21 C22 C23 120.3(2) . . ?
C23 C22 H22 119.9 . . ?
C20 C21 H21 119.7 . . ?
C22 C21 C20 120.54(19) . . ?
C22 C21 H21 119.7 . . ?
C26 C27 C28 118.45(18) . . ?
C26 C27 C32 121.75(18) . . ?
C28 C27 C32 119.80(19) . . ?
C29 C30 C31 121.92(19) . . ?
C29 C30 H30 119.0 . . ?
C31 C30 H30 119.0 . . ?
C13 C12 H12 119.2 . . ?
C11 C12 C13 121.5(2) . . ?
C11 C12 H12 119.2 . . ?
C24 C23 C22 121.39(19) . . ?
C24 C23 H23 119.3 . . ?
C22 C23 H23 119.3 . . ?
C8 C9 H9 119.3 . . ?
C10 C9 H9 119.3 . . ?
C10 C9 C8 121.4(2) . . ?
C7 C6 H6 119.1 . . ?
C5 C6 C7 121.9(2) . . ?
C5 C6 H6 119.1 . . ?
C13 C8 C7 121.08(18) . . ?
C9 C8 C7 119.9(2) . . ?
C9 C8 C13 118.6(2) . . ?
C9 C10 H10 119.9 . . ?
C9 C10 C11 120.1(2) . . ?
C11 C10 H10 119.9 . . ?
C27 C32 H32A 109.5 . . ?
C27 C32 H32B 109.5 . . ?
C27 C32 H32C 109.5 . . ?
H32A C32 H32B 109.5 . . ?
H32A C32 H32C 109.5 . . ?
H32B C32 H32C 109.5 . . ?
C6 C5 H5 120.0 . . ?
C6 C5 C4 120.1(2) . . ?
C4 C5 H5 120.0 . . ?
C12 C11 C10 119.6(3) . . ?
C12 C11 H11 120.2 . . ?
C10 C11 H11 120.2 . . ?
C29 C33 H33A 109.5 . . ?
C29 C33 H33B 109.5 . . ?
C29 C33 H33C 109.5 . . ?
H33A C33 H33B 109.5 . . ?
H33A C33 H33C 109.5 . . ?
H33B C33 H33C 109.5 . . ?
C3 C4 C5 119.9(3) . . ?
C3 C4 H4 120.1 . . ?
C5 C4 H4 120.1 . . ?
C31 C34 H34A 109.5 . . ?
C31 C34 H34B 109.5 . . ?
C31 C34 H34C 109.5 . . ?
H34A C34 H34B 109.5 . . ?
H34A C34 H34C 109.5 . . ?
H34B C34 H34C 109.5 . . ?
F1 B1 F2 108.9(4) . . ?
F1 B1 F4 110.0(4) . . ?
F1 B1 F3A 107.9(4) . . ?
F3 B1 F1 112.9(5) . . ?
F3 B1 F2 111.5(7) . . ?
F3 B1 F4 113.0(6) . . ?
F4 B1 F2 99.7(5) . . ?
F4A B1 F1 108.5(5) . . ?
F4A B1 F3A 105.0(5) . . ?
F2A B1 F1 111.1(4) . . ?
F2A B1 F4A 116.1(7) . . ?
F2A B1 F3A 107.7(6) . . ?

loop_
_geom_bond_atom_site_label_1
_geom_bond_atom_site_label_2
_geom_bond_distance
_geom_bond_site_symmetry_2
_geom_bond_publ_flag
F1 B1 1.385(3) . ?
N1 C25 1.376(2) . ?
N1 C1 1.382(2) . ?
N1 C2 1.469(2) . ?
F3 B1 1.302(9) . ?
F2 B1 1.394(6) . ?
C18 C19 1.413(3) . ?
C18 C17 1.420(3) . ?
C18 C1 1.430(2) . ?
C29 C28 1.378(3) . ?
C29 C30 1.387(3) . ?
C29 C33 1.511(3) . ?
C26 C19 1.495(3) . ?
C26 C31 1.400(3) . ?
C26 C27 1.395(3) . ?
C25 C20 1.423(3) . ?
C25 C24 1.414(3) . ?
C14 C1 1.418(3) . ?
C14 C15 1.387(3) . ?
C14 C13 1.492(3) . ?
C19 C20 1.405(3) . ?
C16 H16 0.9500 . ?
C16 C17 1.361(3) . ?
C16 C15 1.409(3) . ?
C20 C21 1.427(3) . ?
C17 H17 0.9500 . ?
C3 H3 0.9500 . ?
C3 C2 1.395(3) . ?
C3 C4 1.380(3) . ?
C7 C2 1.385(3) . ?
C7 C6 1.411(3) . ?
C7 C8 1.468(3) . ?
C31 C30 1.389(3) . ?
C31 C34 1.514(3) . ?
C15 H15 0.9500 . ?
C28 H28 0.9500 . ?
C28 C27 1.398(3) . ?
C13 C12 1.398(3) . ?
C13 C8 1.409(3) . ?
C24 H24 0.9500 . ?
C24 C23 1.368(3) . ?
C22 H22 0.9500 . ?
C22 C21 1.359(3) . ?
C22 C23 1.410(3) . ?
C21 H21 0.9500 . ?
C27 C32 1.508(3) . ?
C30 H30 0.9500 . ?
C12 H12 0.9500 . ?
C12 C11 1.384(3) . ?
C23 H23 0.9500 . ?
C9 H9 0.9500 . ?
C9 C8 1.406(3) . ?
C9 C10 1.376(4) . ?
C6 H6 0.9500 . ?
C6 C5 1.371(4) . ?
C10 H10 0.9500 . ?
C10 C11 1.384(4) . ?
C32 H32A 0.9800 . ?
C32 H32B 0.9800 . ?
C32 H32C 0.9800 . ?
C5 H5 0.9500 . ?
C5 C4 1.383(4) . ?
C11 H11 0.9500 . ?
C33 H33A 0.9800 . ?
C33 H33B 0.9800 . ?
C33 H33C 0.9800 . ?
C4 H4 0.9500 . ?
C34 H34A 0.9800 . ?
C34 H34B 0.9800 . ?
C34 H34C 0.9800 . ?
B1 F4 1.393(8) . ?
B1 F4A 1.354(7) . ?
B1 F3A 1.385(7) . ?
B1 F2A 1.290(7) . ?

loop_
_geom_torsion_atom_site_label_1
_geom_torsion_atom_site_label_2
_geom_torsion_atom_site_label_3
_geom_torsion_atom_site_label_4
_geom_torsion
_geom_torsion_site_symmetry_1
_geom_torsion_site_symmetry_2
_geom_torsion_site_symmetry_3
_geom_torsion_site_symmetry_4
_geom_torsion_publ_flag
N1 C25 C20 C19 5.1(3) . . . . ?
N1 C25 C20 C21 -179.63(18) . . . . ?
N1 C25 C24 C23 179.06(19) . . . . ?
C18 C19 C20 C25 -11.3(3) . . . . ?
C18 C19 C20 C21 173.64(18) . . . . ?
C29 C28 C27 C26 0.7(3) . . . . ?
C29 C28 C27 C32 -178.2(2) . . . . ?
C26 C19 C20 C25 169.58(18) . . . . ?
C26 C19 C20 C21 -5.5(3) . . . . ?
C26 C31 C30 C29 -0.4(3) . . . . ?
C25 N1 C1 C18 -20.2(3) . . . . ?
C25 N1 C1 C14 160.09(18) . . . . ?
C25 N1 C2 C3 46.2(3) . . . . ?
C25 N1 C2 C7 -136.4(2) . . . . ?
C25 C20 C21 C22 0.0(3) . . . . ?
C25 C24 C23 C22 1.1(3) . . . . ?
C14 C13 C12 C11 179.2(2) . . . . ?
C14 C13 C8 C7 8.5(3) . . . . ?
C14 C13 C8 C9 -178.78(18) . . . . ?
C19 C18 C17 C16 177.09(19) . . . . ?
C19 C18 C1 N1 13.5(3) . . . . ?
C19 C18 C1 C14 -166.79(18) . . . . ?
C19 C26 C31 C30 179.06(19) . . . . ?
C19 C26 C31 C34 -1.1(3) . . . . ?
C19 C26 C27 C28 -179.2(2) . . . . ?
C19 C26 C27 C32 -0.3(3) . . . . ?
C19 C20 C21 C22 175.1(2) . . . . ?
C20 C25 C24 C23 -2.3(3) . . . . ?
C17 C18 C19 C26 1.0(3) . . . . ?
C17 C18 C19 C20 -178.11(19) . . . . ?
C17 C18 C1 N1 -166.41(18) . . . . ?
C17 C18 C1 C14 13.3(3) . . . . ?
C17 C16 C15 C14 5.7(3) . . . . ?
C1 N1 C25 C20 11.0(3) . . . . ?
C1 N1 C25 C24 -170.39(18) . . . . ?
C1 N1 C2 C3 -112.3(2) . . . . ?
C1 N1 C2 C7 65.0(3) . . . . ?
C1 C18 C19 C26 -178.86(18) . . . . ?
C1 C18 C19 C20 2.0(3) . . . . ?
C1 C18 C17 C16 -3.0(3) . . . . ?
C1 C14 C15 C16 4.3(3) . . . . ?
C1 C14 C13 C12 -132.8(2) . . . . ?
C1 C14 C13 C8 46.0(3) . . . . ?
C7 C6 C5 C4 1.5(4) . . . . ?
C2 N1 C25 C20 -146.80(19) . . . . ?
C2 N1 C25 C24 31.9(3) . . . . ?
C2 N1 C1 C18 137.54(18) . . . . ?
C2 N1 C1 C14 -42.2(3) . . . . ?
C2 C3 C4 C5 0.4(4) . . . . ?
C2 C7 C6 C5 1.9(3) . . . . ?
C2 C7 C8 C13 -40.4(3) . . . . ?
C2 C7 C8 C9 147.0(2) . . . . ?
C31 C26 C19 C18 92.5(2) . . . . ?
C31 C26 C19 C20 -88.3(2) . . . . ?
C31 C26 C27 C28 -1.0(3) . . . . ?
C31 C26 C27 C32 177.9(2) . . . . ?
C15 C14 C1 N1 165.98(18) . . . . ?
C15 C14 C1 C18 -13.8(3) . . . . ?
C15 C14 C13 C12 34.1(3) . . . . ?
C15 C14 C13 C8 -147.1(2) . . . . ?
C15 C16 C17 C18 -6.2(3) . . . . ?
C28 C29 C30 C31 0.1(3) . . . . ?
C13 C14 C1 N1 -26.8(3) . . . . ?
C13 C14 C1 C18 153.48(18) . . . . ?
C13 C14 C15 C16 -163.31(19) . . . . ?
C13 C12 C11 C10 -0.6(4) . . . . ?
C24 C25 C20 C19 -173.54(19) . . . . ?
C24 C25 C20 C21 1.7(3) . . . . ?
C21 C22 C23 C24 0.6(4) . . . . ?
C27 C26 C19 C18 -89.3(2) . . . . ?
C27 C26 C19 C20 89.8(2) . . . . ?
C27 C26 C31 C30 0.9(3) . . . . ?
C27 C26 C31 C34 -179.3(2) . . . . ?
C30 C29 C28 C27 -0.2(3) . . . . ?
C12 C13 C8 C7 -172.70(19) . . . . ?
C12 C13 C8 C9 0.0(3) . . . . ?
C23 C22 C21 C20 -1.2(3) . . . . ?
C9 C10 C11 C12 0.4(4) . . . . ?
C6 C7 C2 N1 178.67(18) . . . . ?
C6 C7 C2 C3 -4.2(3) . . . . ?
C6 C7 C8 C13 135.7(2) . . . . ?
C6 C7 C8 C9 -37.0(3) . . . . ?
C6 C5 C4 C3 -2.7(4) . . . . ?
C8 C7 C2 N1 -5.2(3) . . . . ?
C8 C7 C2 C3 172.0(2) . . . . ?
C8 C7 C6 C5 -174.4(2) . . . . ?
C8 C13 C12 C11 0.4(3) . . . . ?
C8 C9 C10 C11 0.0(4) . . . . ?
C10 C9 C8 C7 172.6(2) . . . . ?
C10 C9 C8 C13 -0.2(3) . . . . ?
C33 C29 C28 C27 179.8(2) . . . . ?
C33 C29 C30 C31 -179.9(2) . . . . ?
C4 C3 C2 N1 -179.53(19) . . . . ?
C4 C3 C2 C7 3.1(3) . . . . ?
C34 C31 C30 C29 179.7(2) . . . . ?
